data_7052872
loop_
_publ_author_name
'Sultan, Muhammad'
'Tahir, Asif Ali'
'Mazhar, Muhammad'
'Zeller, Matthias'
'Wijayantha, K. G. Upul'

_publ_section_title
;
 Hexanuclear copper--nickel and copper--cobalt complexes for thin film
 deposition of ceramic oxide composites
;
_journal_issue 4
_journal_name_full 'New Journal of Chemistry'
_journal_page_first 911
_journal_paper_doi 10.1039/c2nj20789c
_journal_volume 36
_journal_year 2012
_chemical_formula_sum 'C38 H58 Cu2 F18 N4 Ni4 O22'
_chemical_formula_weight 1626.80
_chemical_name_systematic
;
?
;
_space_group_IT_number 2
_symmetry_cell_setting triclinic
_symmetry_space_group_name_Hall '-P 1'
_symmetry_space_group_name_H-M 'P -1'
_atom_sites_solution_hydrogens geom
_atom_sites_solution_primary direct
_atom_sites_solution_secondary difmap
_audit_creation_method SHELXL-97
_cell_angle_alpha 106.364(3)
_cell_angle_beta 100.640(3)
_cell_angle_gamma 99.983(3)
_cell_formula_units_Z 1
_cell_length_a 9.7276(18)
_cell_length_b 10.3244(19)
_cell_length_c 16.045(3)
_cell_measurement_reflns_used 5328
_cell_measurement_temperature 100(2)
_cell_measurement_theta_max 30.54
_cell_measurement_theta_min 2.28
_cell_volume 1475.5(5)
_computing_cell_refinement 'SAINT+ 6.45 (Bruker, 2003)'
_computing_data_collection 'SMART 5.630 (Bruker, 1997-2002)'
_computing_data_reduction 'SAINT+ 6.45'
_computing_molecular_graphics 'SHELXTL 6.14'
_computing_publication_material 'SHELXTL 6.14'
_computing_structure_refinement 'SHELXTL 6.14'
_computing_structure_solution 'SHELXTL 6.14 (Bruker, 2000-2003)'
_diffrn_ambient_temperature 100(2)
_diffrn_measured_fraction_theta_full 0.995
_diffrn_measured_fraction_theta_max 0.995
_diffrn_measurement_device_type 'Bruker AXS SMART APEX CCD diffractometer'
_diffrn_measurement_method '\w scans'
_diffrn_radiation_monochromator graphite
_diffrn_radiation_source 'fine-focus sealed tube'
_diffrn_radiation_type MoK\a
_diffrn_radiation_wavelength 0.71073
_diffrn_reflns_av_R_equivalents 0.0273
_diffrn_reflns_av_sigmaI/netI 0.0384
_diffrn_reflns_limit_h_max 12
_diffrn_reflns_limit_h_min -12
_diffrn_reflns_limit_k_max 13
_diffrn_reflns_limit_k_min -13
_diffrn_reflns_limit_l_max 21
_diffrn_reflns_limit_l_min -21
_diffrn_reflns_number 15203
_diffrn_reflns_theta_full 28.28
_diffrn_reflns_theta_max 28.28
_diffrn_reflns_theta_min 1.37
_diffrn_standards_number 0
_exptl_absorpt_coefficient_mu 2.090
_exptl_absorpt_correction_T_max 0.846
_exptl_absorpt_correction_T_min 0.531
_exptl_absorpt_correction_type multi-scan
_exptl_absorpt_process_details 'SADABS in SAINT+ (Bruker, 2003)'
_exptl_crystal_colour blue
_exptl_crystal_density_diffrn 1.831
_exptl_crystal_density_method 'not measured'
_exptl_crystal_description plate
_exptl_crystal_F_000 822
_exptl_crystal_size_max 0.55
_exptl_crystal_size_mid 0.40
_exptl_crystal_size_min 0.08
_refine_diff_density_max 1.153
_refine_diff_density_min -0.662
_refine_diff_density_rms 0.125
_refine_ls_extinction_method none
_refine_ls_goodness_of_fit_ref 1.087
_refine_ls_hydrogen_treatment mixed
_refine_ls_matrix_type full
_refine_ls_number_parameters 437
_refine_ls_number_reflns 7296
_refine_ls_number_restraints 38
_refine_ls_restrained_S_all 1.087
_refine_ls_R_factor_all 0.0445
_refine_ls_R_factor_gt 0.0363
_refine_ls_shift/su_max 0.001
_refine_ls_shift/su_mean 0.000
_refine_ls_structure_factor_coef Fsqd
_refine_ls_weighting_details 'calc w=1/[\s^2^(Fo^2^)+(0.0601P)^2^+0.8108P] where P=(Fo^2^+2Fc^2^)/3'
_refine_ls_weighting_scheme calc
_refine_ls_wR_factor_gt 0.0985
_refine_ls_wR_factor_ref 0.1087
_reflns_number_gt 6200
_reflns_number_total 7296
_reflns_threshold_expression I>2\s(I)
_cod_data_source_file c2nj20789c.txt
_cod_data_source_block 07mz093m
_cod_depositor_comments
;
The following automatic conversions were performed:

'_symmetry_cell_setting' value 'Triclinic' changed to 'triclinic'
according to /home/saulius/struct/CIF-dictionaries/cif_core.dic
dictionary named 'cif_core.dic' version 2.4.1 from 2010-06-29.

Automatic conversion script
Id: cif_fix_values 1715 2011-07-08 13:25:40Z adriana 
;
_cod_original_sg_symbol_H-M P-1
_cod_database_code 7052872

loop_
_symmetry_equiv_pos_as_xyz
'x, y, z'
'-x, -y, -z'

loop_
_atom_site_label
_atom_site_type_symbol
_atom_site_fract_x
_atom_site_fract_y
_atom_site_fract_z
_atom_site_U_iso_or_equiv
_atom_site_adp_type
_atom_site_occupancy
_atom_site_symmetry_multiplicity
_atom_site_calc_flag
_atom_site_refinement_flags
_atom_site_disorder_assembly
_atom_site_disorder_group
C1 C 0.7647(2) 0.5033(2) 0.47827(16) 0.0210(5) Uani 1 1 d . . .
H1A H 0.7320 0.4448 0.4144 0.025 Uiso 1 1 calc R . .
H1B H 0.8123 0.4505 0.5127 0.025 Uiso 1 1 calc R . .
C2 C 0.8695(3) 0.6367(3) 0.48834(17) 0.0245(5) Uani 1 1 d . . .
H2A H 0.9612 0.6164 0.4766 0.029 Uiso 1 1 calc R . .
H2B H 0.8291 0.6791 0.4441 0.029 Uiso 1 1 calc R . .
C3 C 1.0131(3) 0.7100(4) 0.6427(2) 0.0416(7) Uani 1 1 d . . .
H3A H 1.1036 0.7290 0.6248 0.062 Uiso 1 1 calc R . .
H3B H 0.9889 0.6128 0.6408 0.062 Uiso 1 1 calc R . .
H3C H 1.0240 0.7712 0.7038 0.062 Uiso 1 1 calc R . .
C4 C 0.9376(3) 0.8793(3) 0.5788(2) 0.0412(7) Uani 1 1 d . . .
H4A H 0.9587 0.9448 0.6398 0.062 Uiso 1 1 calc R . .
H4B H 0.8578 0.8980 0.5404 0.062 Uiso 1 1 calc R . .
H4C H 1.0232 0.8905 0.5551 0.062 Uiso 1 1 calc R . .
C5 C 0.8992(3) 0.5071(3) 0.8470(2) 0.0386(7) Uani 1 1 d . . .
H5A H 1.0013 0.5130 0.8454 0.046 Uiso 1 1 calc R . .
H5B H 0.8543 0.4111 0.8429 0.046 Uiso 1 1 calc R . .
C6 C 0.8886(3) 0.6098(3) 0.9324(2) 0.0372(6) Uani 1 1 d . . .
H6A H 0.9386 0.5885 0.9847 0.045 Uiso 1 1 calc R . .
H6B H 0.9366 0.7049 0.9366 0.045 Uiso 1 1 calc R . .
C7 C 0.6731(4) 0.4782(4) 0.9545(2) 0.0501(9) Uani 1 1 d . . .
H7A H 0.6844 0.3949 0.9111 0.075 Uiso 1 1 calc R . .
H7B H 0.5705 0.4724 0.9511 0.075 Uiso 1 1 calc R . .
H7C H 0.7226 0.4848 1.0151 0.075 Uiso 1 1 calc R . .
C8 C 0.7274(4) 0.7260(4) 1.0052(2) 0.0441(7) Uani 1 1 d . . .
H8A H 0.6263 0.7229 1.0056 0.066 Uiso 1 1 calc R . .
H8B H 0.7697 0.8107 0.9938 0.066 Uiso 1 1 calc R . .
H8C H 0.7804 0.7260 1.0634 0.066 Uiso 1 1 calc R . .
C9 C 0.8770(3) 0.2306(3) 0.6417(2) 0.0317(6) Uani 1 1 d . . .
H9A H 0.9458 0.3214 0.6687 0.048 Uiso 1 1 calc R . .
H9B H 0.9199 0.1654 0.6036 0.048 Uiso 1 1 calc R . .
H9C H 0.8533 0.1952 0.6893 0.048 Uiso 1 1 calc R . .
C10 C 0.7413(3) 0.2458(3) 0.58568(17) 0.0233(5) Uani 1 1 d . . .
C11 C 0.6732(3) 0.1458(3) 0.50425(18) 0.0260(5) Uani 1 1 d . . .
H11 H 0.7170 0.0707 0.4859 0.031 Uiso 1 1 calc R . .
C12 C 0.5454(3) 0.1433(2) 0.44526(17) 0.0220(5) Uani 1 1 d . . .
C13 C 0.4886(3) 0.0237(3) 0.35926(18) 0.0290(5) Uani 1 1 d . . .
H13A H 0.3834 0.0063 0.3412 0.044 Uiso 1 1 calc R . .
H13B H 0.5154 -0.0596 0.3681 0.044 Uiso 1 1 calc R . .
H13C H 0.5298 0.0464 0.3124 0.044 Uiso 1 1 calc R . .
C14 C 0.4225(3) 0.3242(2) 0.70806(18) 0.0237(5) Uani 1 1 d . . .
C15 C 0.3058(3) 0.2374(3) 0.73733(19) 0.0308(6) Uani 1 1 d . . .
C16 C 0.7871(3) 0.8898(3) 0.80337(18) 0.0286(5) Uani 1 1 d . . .
C17 C 0.8489(5) 1.0426(3) 0.8615(2) 0.0497(9) Uani 1 1 d . . .
C18 C 0.3936(3) 0.7293(3) 0.80722(18) 0.0290(5) Uani 1 1 d . A .
C19 C 0.3079(4) 0.8064(4) 0.8686(2) 0.0441(8) Uani 1 1 d . . .
Ni1 Ni 0.63989(3) 0.60291(3) 0.80256(2) 0.02261(9) Uani 1 1 d . A .
Ni2 Ni 0.52345(3) 0.41202(3) 0.566575(19) 0.01751(9) Uani 1 1 d . . .
Cu1 Cu 0.71368(3) 0.69590(3) 0.622505(19) 0.01924(9) Uani 1 1 d . . .
F1 F 0.2180(2) 0.1315(2) 0.66895(13) 0.0479(5) Uani 1 1 d . . .
F2 F 0.3616(2) 0.18546(19) 0.79879(13) 0.0429(4) Uani 1 1 d . . .
F3 F 0.2232(2) 0.3180(2) 0.77275(14) 0.0485(5) Uani 1 1 d . . .
F4 F 0.8914(4) 1.0609(3) 0.94617(17) 0.0935(10) Uani 1 1 d . . .
F5 F 0.7515(5) 1.1149(3) 0.8515(3) 0.1406(18) Uani 1 1 d . . .
F6 F 0.9573(5) 1.1030(4) 0.8363(2) 0.1323(17) Uani 1 1 d . . .
F7 F 0.1908(18) 0.7262(10) 0.8685(17) 0.114(6) Uani 0.47(3) 1 d PU A 1
F8 F 0.385(2) 0.877(3) 0.9475(10) 0.110(7) Uani 0.47(3) 1 d PU A 1
F9 F 0.2584(13) 0.8998(15) 0.8409(8) 0.065(3) Uani 0.47(3) 1 d PU A 1
F9B F 0.1729(9) 0.7326(16) 0.8426(8) 0.110(5) Uani 0.53(3) 1 d PU A 2
F7B F 0.3474(17) 0.811(2) 0.9523(7) 0.086(4) Uani 0.53(3) 1 d PU A 2
F8B F 0.308(3) 0.9306(17) 0.8661(16) 0.117(6) Uani 0.53(3) 1 d PU A 2
N1 N 0.8969(2) 0.7355(2) 0.58065(15) 0.0252(4) Uani 1 1 d . . .
N2 N 0.7360(3) 0.6028(3) 0.93375(15) 0.0329(5) Uani 1 1 d . . .
O1 O 0.64418(16) 0.53768(16) 0.51113(11) 0.0180(3) Uani 1 1 d . . .
O2 O 0.8240(2) 0.54394(19) 0.77433(13) 0.0276(4) Uani 1 1 d D . .
H2 H 0.792(4) 0.478(3) 0.7280(16) 0.041 Uiso 1 1 d D . .
O3 O 0.69987(18) 0.35612(17) 0.62073(12) 0.0230(3) Uani 1 1 d . . .
O4 O 0.47486(18) 0.23691(17) 0.45918(11) 0.0213(3) Uani 1 1 d . . .
O5 O 0.39469(18) 0.30988(18) 0.62656(11) 0.0229(3) Uani 1 1 d . . .
O6 O 0.5269(2) 0.39834(19) 0.77016(13) 0.0292(4) Uani 1 1 d . . .
O7 O 0.7862(2) 0.86782(18) 0.72271(12) 0.0277(4) Uani 1 1 d . . .
O8 O 0.7466(2) 0.81040(19) 0.84292(13) 0.0324(4) Uani 1 1 d . . .
O9 O 0.4700(2) 0.6647(2) 0.84320(13) 0.0341(4) Uani 1 1 d . . .
O10 O 0.3765(2) 0.7395(2) 0.73144(13) 0.0331(4) Uani 1 1 d . . .
O11 O 0.57615(17) 0.59708(17) 0.67113(11) 0.0194(3) Uani 1 1 d D . .
H11B H 0.513(3) 0.640(3) 0.681(2) 0.029 Uiso 1 1 d D . .

loop_
_atom_site_aniso_label
_atom_site_aniso_U_11
_atom_site_aniso_U_22
_atom_site_aniso_U_33
_atom_site_aniso_U_23
_atom_site_aniso_U_13
_atom_site_aniso_U_12
C1 0.0162(10) 0.0228(11) 0.0245(12) 0.0044(9) 0.0079(9) 0.0079(8)
C2 0.0173(10) 0.0273(12) 0.0308(13) 0.0088(10) 0.0093(9) 0.0078(9)
C3 0.0220(13) 0.0577(19) 0.0348(16) 0.0006(14) -0.0012(11) 0.0158(13)
C4 0.0428(16) 0.0248(13) 0.0542(19) 0.0074(13) 0.0254(15) -0.0019(12)
C5 0.0362(15) 0.0442(17) 0.0314(15) 0.0091(13) -0.0036(12) 0.0171(13)
C6 0.0364(15) 0.0410(16) 0.0284(14) 0.0091(12) -0.0045(12) 0.0109(12)
C7 0.060(2) 0.0509(19) 0.0324(16) 0.0237(15) -0.0032(15) -0.0050(16)
C8 0.0515(19) 0.055(2) 0.0216(14) 0.0070(13) 0.0055(13) 0.0145(15)
C9 0.0278(13) 0.0320(14) 0.0371(15) 0.0118(12) 0.0038(11) 0.0152(11)
C10 0.0209(11) 0.0241(11) 0.0308(13) 0.0139(10) 0.0082(10) 0.0101(9)
C11 0.0273(12) 0.0222(11) 0.0316(13) 0.0081(10) 0.0084(10) 0.0138(9)
C12 0.0244(11) 0.0202(11) 0.0250(12) 0.0085(9) 0.0099(9) 0.0086(9)
C13 0.0342(13) 0.0212(12) 0.0293(13) 0.0026(10) 0.0071(11) 0.0106(10)
C14 0.0223(11) 0.0214(11) 0.0305(13) 0.0094(10) 0.0102(10) 0.0071(9)
C15 0.0296(13) 0.0334(14) 0.0314(14) 0.0121(11) 0.0114(11) 0.0061(10)
C16 0.0288(13) 0.0245(12) 0.0265(13) 0.0031(10) 0.0007(10) 0.0060(10)
C17 0.078(3) 0.0284(15) 0.0291(16) 0.0027(12) 0.0031(16) 0.0003(16)
C18 0.0231(12) 0.0322(13) 0.0283(13) 0.0029(10) 0.0088(10) 0.0068(10)
C19 0.0382(16) 0.062(2) 0.0357(16) 0.0096(15) 0.0161(13) 0.0240(15)
Ni1 0.02326(16) 0.02427(17) 0.01910(16) 0.00605(12) 0.00354(12) 0.00608(12)
Ni2 0.01600(15) 0.01765(15) 0.01905(16) 0.00502(11) 0.00427(11) 0.00609(11)
Cu1 0.01641(14) 0.01864(15) 0.02098(15) 0.00371(11) 0.00474(11) 0.00427(10)
F1 0.0436(10) 0.0487(11) 0.0392(10) 0.0105(8) 0.0111(8) -0.0150(8)
F2 0.0467(10) 0.0479(10) 0.0435(10) 0.0293(9) 0.0149(8) 0.0074(8)
F3 0.0393(10) 0.0610(12) 0.0583(12) 0.0225(10) 0.0301(9) 0.0209(9)
F4 0.151(3) 0.0531(14) 0.0416(13) 0.0006(11) -0.0033(16) -0.0113(16)
F5 0.198(4) 0.0622(19) 0.118(3) -0.0149(19) -0.028(3) 0.065(2)
F6 0.176(4) 0.083(2) 0.077(2) -0.0060(17) 0.027(2) -0.066(2)
F7 0.114(10) 0.063(5) 0.190(14) 0.024(6) 0.130(10) 0.014(5)
F8 0.094(7) 0.161(14) 0.037(6) -0.034(6) -0.011(5) 0.073(9)
F9 0.077(5) 0.079(8) 0.049(4) 0.006(4) 0.022(4) 0.060(5)
F9B 0.027(3) 0.223(14) 0.064(5) 0.017(5) 0.022(4) 0.023(4)
F7B 0.108(8) 0.160(10) 0.033(4) 0.038(6) 0.041(5) 0.106(8)
F8B 0.204(15) 0.052(5) 0.149(13) 0.036(7) 0.132(12) 0.063(8)
N1 0.0176(9) 0.0240(10) 0.0313(11) 0.0054(9) 0.0058(8) 0.0047(8)
N2 0.0351(12) 0.0369(12) 0.0233(11) 0.0100(10) 0.0015(9) 0.0053(10)
O1 0.0143(7) 0.0202(7) 0.0200(8) 0.0049(6) 0.0056(6) 0.0066(6)
O2 0.0262(9) 0.0266(9) 0.0248(9) 0.0035(7) 0.0006(7) 0.0073(7)
O3 0.0220(8) 0.0232(8) 0.0249(9) 0.0074(7) 0.0039(7) 0.0109(6)
O4 0.0218(8) 0.0185(8) 0.0227(8) 0.0037(6) 0.0049(7) 0.0079(6)
O5 0.0214(8) 0.0254(8) 0.0222(8) 0.0085(7) 0.0052(7) 0.0050(6)
O6 0.0294(9) 0.0297(9) 0.0270(9) 0.0126(8) 0.0019(7) 0.0026(7)
O7 0.0278(9) 0.0222(8) 0.0261(9) 0.0013(7) 0.0044(7) 0.0017(7)
O8 0.0433(11) 0.0239(9) 0.0245(9) 0.0043(7) 0.0040(8) 0.0046(8)
O9 0.0349(10) 0.0455(12) 0.0279(10) 0.0135(9) 0.0130(8) 0.0168(9)
O10 0.0350(10) 0.0406(11) 0.0274(10) 0.0092(8) 0.0103(8) 0.0186(9)
O11 0.0181(8) 0.0195(8) 0.0203(8) 0.0034(6) 0.0060(6) 0.0071(6)

loop_
_atom_type_symbol
_atom_type_description
_atom_type_scat_dispersion_real
_atom_type_scat_dispersion_imag
_atom_type_scat_source
C C 0.0033 0.0016 'International Tables Vol C Tables 4.2.6.8 and 6.1.1.4'
H H 0.0000 0.0000 'International Tables Vol C Tables 4.2.6.8 and 6.1.1.4'
N N 0.0061 0.0033 'International Tables Vol C Tables 4.2.6.8 and 6.1.1.4'
O O 0.0106 0.0060 'International Tables Vol C Tables 4.2.6.8 and 6.1.1.4'
Ni Ni 0.3393 1.1124 'International Tables Vol C Tables 4.2.6.8 and 6.1.1.4'
Cu Cu 0.3201 1.2651 'International Tables Vol C Tables 4.2.6.8 and 6.1.1.4'
F F 0.0171 0.0103 'International Tables Vol C Tables 4.2.6.8 and 6.1.1.4'

loop_
_geom_angle_atom_site_label_1
_geom_angle_atom_site_label_2
_geom_angle_atom_site_label_3
_geom_angle
_geom_angle_site_symmetry_1
_geom_angle_site_symmetry_3
O1 C1 C2 108.54(18) . .
O1 C1 H1A 110.0 . .
C2 C1 H1A 110.0 . .
O1 C1 H1B 110.0 . .
C2 C1 H1B 110.0 . .
H1A C1 H1B 108.4 . .
N1 C2 C1 109.84(19) . .
N1 C2 H2A 109.7 . .
C1 C2 H2A 109.7 . .
N1 C2 H2B 109.7 . .
C1 C2 H2B 109.7 . .
H2A C2 H2B 108.2 . .
N1 C3 H3A 109.5 . .
N1 C3 H3B 109.5 . .
H3A C3 H3B 109.5 . .
N1 C3 H3C 109.5 . .
H3A C3 H3C 109.5 . .
H3B C3 H3C 109.5 . .
N1 C4 H4A 109.5 . .
N1 C4 H4B 109.5 . .
H4A C4 H4B 109.5 . .
N1 C4 H4C 109.5 . .
H4A C4 H4C 109.5 . .
H4B C4 H4C 109.5 . .
O2 C5 C6 106.4(2) . .
O2 C5 H5A 110.4 . .
C6 C5 H5A 110.4 . .
O2 C5 H5B 110.4 . .
C6 C5 H5B 110.4 . .
H5A C5 H5B 108.6 . .
N2 C6 C5 110.3(2) . .
N2 C6 H6A 109.6 . .
C5 C6 H6A 109.6 . .
N2 C6 H6B 109.6 . .
C5 C6 H6B 109.6 . .
H6A C6 H6B 108.1 . .
N2 C7 H7A 109.5 . .
N2 C7 H7B 109.5 . .
H7A C7 H7B 109.5 . .
N2 C7 H7C 109.5 . .
H7A C7 H7C 109.5 . .
H7B C7 H7C 109.5 . .
N2 C8 H8A 109.5 . .
N2 C8 H8B 109.5 . .
H8A C8 H8B 109.5 . .
N2 C8 H8C 109.5 . .
H8A C8 H8C 109.5 . .
H8B C8 H8C 109.5 . .
C10 C9 H9A 109.5 . .
C10 C9 H9B 109.5 . .
H9A C9 H9B 109.5 . .
C10 C9 H9C 109.5 . .
H9A C9 H9C 109.5 . .
H9B C9 H9C 109.5 . .
O3 C10 C11 125.5(2) . .
O3 C10 C9 114.6(2) . .
C11 C10 C9 119.9(2) . .
C10 C11 C12 126.8(2) . .
C10 C11 H11 116.6 . .
C12 C11 H11 116.6 . .
O4 C12 C11 124.4(2) . .
O4 C12 C13 117.2(2) . .
C11 C12 C13 118.4(2) . .
C12 C13 H13A 109.5 . .
C12 C13 H13B 109.5 . .
H13A C13 H13B 109.5 . .
C12 C13 H13C 109.5 . .
H13A C13 H13C 109.5 . .
H13B C13 H13C 109.5 . .
O6 C14 O5 130.9(2) . .
O6 C14 C15 114.4(2) . .
O5 C14 C15 114.7(2) . .
F2 C15 F1 107.5(2) . .
F2 C15 F3 107.4(2) . .
F1 C15 F3 106.8(2) . .
F2 C15 C14 112.5(2) . .
F1 C15 C14 112.7(2) . .
F3 C15 C14 109.6(2) . .
O8 C16 O7 130.8(3) . .
O8 C16 C17 115.6(3) . .
O7 C16 C17 113.5(2) . .
F4 C17 F5 107.8(4) . .
F4 C17 F6 108.0(4) . .
F5 C17 F6 104.3(4) . .
F4 C17 C16 114.0(3) . .
F5 C17 C16 110.1(3) . .
F6 C17 C16 112.2(3) . .
O10 C18 O9 130.0(2) . .
O10 C18 C19 116.5(3) . .
O9 C18 C19 113.5(2) . .
F8 C19 F7 113.0(10) . .
F8 C19 F9 102.9(11) . .
F7 C19 F9 101.2(10) . .
F8B C19 F7B 109.1(9) . .
F8B C19 F9B 108.2(12) . .
F7B C19 F9B 103.1(8) . .
F8 C19 C18 113.1(7) . .
F7 C19 C18 112.6(6) . .
F8B C19 C18 114.0(7) . .
F9 C19 C18 113.1(6) . .
F7B C19 C18 113.8(5) . .
F9B C19 C18 107.9(6) . .
O9 Ni1 O11 97.09(7) . .
O9 Ni1 O8 88.15(8) . .
O11 Ni1 O8 91.81(7) . .
O9 Ni1 O2 174.26(8) . .
O11 Ni1 O2 88.52(7) . .
O8 Ni1 O2 90.49(8) . .
O9 Ni1 O6 88.60(8) . .
O11 Ni1 O6 91.13(7) . .
O8 Ni1 O6 175.87(8) . .
O2 Ni1 O6 92.49(8) . .
O9 Ni1 N2 91.67(9) . .
O11 Ni1 N2 171.18(8) . .
O8 Ni1 N2 87.42(8) . .
O2 Ni1 N2 82.70(9) . .
O6 Ni1 N2 90.11(8) . .
O3 Ni2 O4 89.86(7) . .
O3 Ni2 O5 92.85(7) . .
O4 Ni2 O5 89.66(7) . .
O3 Ni2 O11 91.25(7) . .
O4 Ni2 O11 176.60(7) . .
O5 Ni2 O11 93.49(7) . .
O3 Ni2 O1 91.94(7) . .
O4 Ni2 O1 95.70(7) . .
O5 Ni2 O1 172.82(7) . .
O11 Ni2 O1 81.06(7) . .
O3 Ni2 O1 169.22(7) . 2_666
O4 Ni2 O1 83.23(7) . 2_666
O5 Ni2 O1 95.37(7) . 2_666
O11 Ni2 O1 95.20(6) . 2_666
O1 Ni2 O1 80.57(6) . 2_666
O3 Ni2 Cu1 85.96(5) . .
O4 Ni2 Cu1 136.22(5) . .
O5 Ni2 Cu1 134.04(5) . .
O11 Ni2 Cu1 40.72(5) . .
O1 Ni2 Cu1 41.10(4) . .
O1 Ni2 Cu1 93.29(5) 2_666 .
O7 Cu1 O11 99.07(7) . .
O7 Cu1 O1 172.36(7) . .
O11 Cu1 O1 87.31(7) . .
O7 Cu1 N1 89.79(8) . .
O11 Cu1 N1 155.93(8) . .
O1 Cu1 N1 85.96(8) . .
O7 Cu1 O4 97.92(7) . 2_666
O11 Cu1 O4 90.36(7) . 2_666
O1 Cu1 O4 77.74(6) . 2_666
N1 Cu1 O4 110.66(8) . 2_666
O7 Cu1 Ni2 142.47(6) . .
O11 Cu1 Ni2 43.72(5) . .
O1 Cu1 Ni2 44.44(5) . .
N1 Cu1 Ni2 122.41(6) . .
O4 Cu1 Ni2 88.63(4) 2_666 .
C3 N1 C4 109.6(2) . .
C3 N1 C2 111.0(2) . .
C4 N1 C2 109.1(2) . .
C3 N1 Cu1 107.22(18) . .
C4 N1 Cu1 113.28(17) . .
C2 N1 Cu1 106.68(14) . .
C7 N2 C6 110.9(3) . .
C7 N2 C8 107.4(3) . .
C6 N2 C8 109.1(2) . .
C7 N2 Ni1 113.91(18) . .
C6 N2 Ni1 103.07(17) . .
C8 N2 Ni1 112.39(19) . .
C1 O1 Cu1 109.14(13) . .
C1 O1 Ni2 122.49(13) . .
Cu1 O1 Ni2 94.46(7) . .
C1 O1 Ni2 121.84(14) . 2_666
Cu1 O1 Ni2 105.17(7) . 2_666
Ni2 O1 Ni2 99.43(6) . 2_666
C5 O2 Ni1 110.29(17) . .
C5 O2 H2 113(3) . .
Ni1 O2 H2 103(3) . .
C10 O3 Ni2 126.18(16) . .
C12 O4 Ni2 127.20(16) . .
C12 O4 Cu1 138.14(16) . 2_666
Ni2 O4 Cu1 93.87(6) . 2_666
C14 O5 Ni2 124.71(16) . .
C14 O6 Ni1 132.23(17) . .
C16 O7 Cu1 129.39(17) . .
C16 O8 Ni1 134.15(18) . .
C18 O9 Ni1 124.89(17) . .
Cu1 O11 Ni2 95.56(7) . .
Cu1 O11 Ni1 118.19(8) . .
Ni2 O11 Ni1 121.11(8) . .
Cu1 O11 H11B 110(2) . .
Ni2 O11 H11B 119(2) . .
Ni1 O11 H11B 94(2) . .

loop_
_geom_bond_atom_site_label_1
_geom_bond_atom_site_label_2
_geom_bond_distance
_geom_bond_site_symmetry_2
C1 O1 1.430(3) .
C1 C2 1.513(3) .
C1 H1A 0.9900 .
C1 H1B 0.9900 .
C2 N1 1.488(3) .
C2 H2A 0.9900 .
C2 H2B 0.9900 .
C3 N1 1.475(4) .
C3 H3A 0.9800 .
C3 H3B 0.9800 .
C3 H3C 0.9800 .
C4 N1 1.479(3) .
C4 H4A 0.9800 .
C4 H4B 0.9800 .
C4 H4C 0.9800 .
C5 O2 1.440(3) .
C5 C6 1.510(4) .
C5 H5A 0.9900 .
C5 H5B 0.9900 .
C6 N2 1.478(4) .
C6 H6A 0.9900 .
C6 H6B 0.9900 .
C7 N2 1.478(4) .
C7 H7A 0.9800 .
C7 H7B 0.9800 .
C7 H7C 0.9800 .
C8 N2 1.480(4) .
C8 H8A 0.9800 .
C8 H8B 0.9800 .
C8 H8C 0.9800 .
C9 C10 1.513(3) .
C9 H9A 0.9800 .
C9 H9B 0.9800 .
C9 H9C 0.9800 .
C10 O3 1.288(3) .
C10 C11 1.376(4) .
C11 C12 1.408(4) .
C11 H11 0.9500 .
C12 O4 1.273(3) .
C12 C13 1.502(3) .
C13 H13A 0.9800 .
C13 H13B 0.9800 .
C13 H13C 0.9800 .
C14 O6 1.239(3) .
C14 O5 1.245(3) .
C14 C15 1.548(3) .
C15 F2 1.325(3) .
C15 F1 1.335(3) .
C15 F3 1.340(3) .
C16 O8 1.226(3) .
C16 O7 1.248(3) .
C16 C17 1.535(4) .
C17 F4 1.293(4) .
C17 F5 1.318(5) .
C17 F6 1.318(5) .
C18 O10 1.233(3) .
C18 O9 1.249(3) .
C18 C19 1.547(4) .
C19 F8 1.277(12) .
C19 F7 1.286(10) .
C19 F8B 1.294(14) .
C19 F9 1.298(13) .
C19 F7B 1.310(10) .
C19 F9B 1.324(10) .
Ni1 O9 2.0230(19) .
Ni1 O11 2.0658(17) .
Ni1 O8 2.0702(19) .
Ni1 O2 2.0745(19) .
Ni1 O6 2.0748(19) .
Ni1 N2 2.140(2) .
Ni2 O3 2.0269(17) .
Ni2 O4 2.0269(17) .
Ni2 O5 2.0411(17) .
Ni2 O11 2.0650(17) .
Ni2 O1 2.0886(16) .
Ni2 O1 2.0954(16) 2_666
Ni2 Cu1 2.9739(6) .
Cu1 O7 1.9422(18) .
Cu1 O11 1.9493(16) .
Cu1 O1 1.9608(16) .
Cu1 N1 2.034(2) .
Cu1 O4 2.3725(17) 2_666
O1 Ni2 2.0954(16) 2_666
O2 H2 0.816(18) .
O4 Cu1 2.3724(17) 2_666
O11 H11B 0.827(18) .

loop_
_geom_hbond_atom_site_label_D
_geom_hbond_atom_site_label_H
_geom_hbond_atom_site_label_A
_geom_hbond_distance_DH
_geom_hbond_distance_HA
_geom_hbond_distance_DA
_geom_hbond_angle_DHA
O11 H11B O10 0.827(18) 1.972(19) 2.784(2) 167(3)
O2 H2 O3 0.816(18) 1.78(2) 2.586(3) 168(4)

loop_
_geom_torsion_atom_site_label_1
_geom_torsion_atom_site_label_2
_geom_torsion_atom_site_label_3
_geom_torsion_atom_site_label_4
_geom_torsion
_geom_torsion_site_symmetry_1
_geom_torsion_site_symmetry_4
O1 C1 C2 N1 49.0(3) . .
O2 C5 C6 N2 58.9(3) . .
O3 C10 C11 C12 -1.4(4) . .
C9 C10 C11 C12 178.7(2) . .
C10 C11 C12 O4 1.1(4) . .
C10 C11 C12 C13 -179.9(2) . .
O6 C14 C15 F2 -40.0(3) . .
O5 C14 C15 F2 141.2(2) . .
O6 C14 C15 F1 -161.8(2) . .
O5 C14 C15 F1 19.5(3) . .
O6 C14 C15 F3 79.4(3) . .
O5 C14 C15 F3 -99.3(3) . .
O8 C16 C17 F4 20.4(5) . .
O7 C16 C17 F4 -159.9(3) . .
O8 C16 C17 F5 -100.8(4) . .
O7 C16 C17 F5 78.9(4) . .
O8 C16 C17 F6 143.5(4) . .
O7 C16 C17 F6 -36.8(5) . .
O10 C18 C19 F8 -133.1(17) . .
O9 C18 C19 F8 47.2(17) . .
O10 C18 C19 F7 97.3(14) . .
O9 C18 C19 F7 -82.4(14) . .
O10 C18 C19 F8B -43.2(16) . .
O9 C18 C19 F8B 137.2(16) . .
O10 C18 C19 F9 -16.7(8) . .
O9 C18 C19 F9 163.7(7) . .
O10 C18 C19 F7B -169.3(10) . .
O9 C18 C19 F7B 11.1(11) . .
O10 C18 C19 F9B 76.9(8) . .
O9 C18 C19 F9B -102.7(8) . .
O3 Ni2 Cu1 O7 -87.34(11) . .
O4 Ni2 Cu1 O7 -172.92(11) . .
O5 Ni2 Cu1 O7 2.72(12) . .
O11 Ni2 Cu1 O7 9.29(11) . .
O1 Ni2 Cu1 O7 175.04(11) . .
O1 Ni2 Cu1 O7 103.44(10) 2_666 .
O3 Ni2 Cu1 O11 -96.63(9) . .
O4 Ni2 Cu1 O11 177.79(10) . .
O5 Ni2 Cu1 O11 -6.57(10) . .
O1 Ni2 Cu1 O11 165.75(10) . .
O1 Ni2 Cu1 O11 94.15(8) 2_666 .
O3 Ni2 Cu1 O1 97.62(8) . .
O4 Ni2 Cu1 O1 12.04(9) . .
O5 Ni2 Cu1 O1 -172.32(9) . .
O11 Ni2 Cu1 O1 -165.75(10) . .
O1 Ni2 Cu1 O1 -71.60(9) 2_666 .
O3 Ni2 Cu1 N1 57.66(9) . .
O4 Ni2 Cu1 N1 -27.91(10) . .
O5 Ni2 Cu1 N1 147.72(10) . .
O11 Ni2 Cu1 N1 154.30(10) . .
O1 Ni2 Cu1 N1 -39.96(10) . .
O1 Ni2 Cu1 N1 -111.56(9) 2_666 .
O3 Ni2 Cu1 O4 171.42(6) . 2_666
O4 Ni2 Cu1 O4 85.84(8) . 2_666
O5 Ni2 Cu1 O4 -98.52(8) . 2_666
O11 Ni2 Cu1 O4 -91.95(8) . 2_666
O1 Ni2 Cu1 O4 73.80(8) . 2_666
O1 Ni2 Cu1 O4 2.20(6) 2_666 2_666
C1 C2 N1 C3 85.9(2) . .
C1 C2 N1 C4 -153.3(2) . .
C1 C2 N1 Cu1 -30.6(2) . .
O7 Cu1 N1 C3 73.68(18) . .
O11 Cu1 N1 C3 -38.6(3) . .
O1 Cu1 N1 C3 -112.67(18) . .
O4 Cu1 N1 C3 172.06(16) 2_666 .
Ni2 Cu1 N1 C3 -85.87(18) . .
O7 Cu1 N1 C4 -47.3(2) . .
O11 Cu1 N1 C4 -159.6(2) . .
O1 Cu1 N1 C4 126.3(2) . .
O4 Cu1 N1 C4 51.1(2) 2_666 .
Ni2 Cu1 N1 C4 153.13(18) . .
O7 Cu1 N1 C2 -167.36(16) . .
O11 Cu1 N1 C2 80.4(3) . .
O1 Cu1 N1 C2 6.29(15) . .
O4 Cu1 N1 C2 -68.98(16) 2_666 .
Ni2 Cu1 N1 C2 33.09(18) . .
C5 C6 N2 C7 76.0(3) . .
C5 C6 N2 C8 -165.8(2) . .
C5 C6 N2 Ni1 -46.2(3) . .
O9 Ni1 N2 C7 79.6(2) . .
O8 Ni1 N2 C7 167.6(2) . .
O2 Ni1 N2 C7 -101.5(2) . .
O6 Ni1 N2 C7 -9.0(2) . .
O9 Ni1 N2 C6 -160.23(18) . .
O8 Ni1 N2 C6 -72.16(18) . .
O2 Ni1 N2 C6 18.67(17) . .
O6 Ni1 N2 C6 111.16(18) . .
O9 Ni1 N2 C8 -42.9(2) . .
O8 Ni1 N2 C8 45.1(2) . .
O2 Ni1 N2 C8 136.0(2) . .
O6 Ni1 N2 C8 -131.5(2) . .
C2 C1 O1 Cu1 -42.4(2) . .
C2 C1 O1 Ni2 -150.96(15) . .
C2 C1 O1 Ni2 80.4(2) . 2_666
O11 Cu1 O1 C1 -136.49(14) . .
N1 Cu1 O1 C1 20.39(15) . .
O4 Cu1 O1 C1 132.55(15) 2_666 .
Ni2 Cu1 O1 C1 -126.68(16) . .
O11 Cu1 O1 Ni2 -9.81(7) . .
N1 Cu1 O1 Ni2 147.07(8) . .
O4 Cu1 O1 Ni2 -100.76(7) 2_666 .
O11 Cu1 O1 Ni2 91.23(8) . 2_666
N1 Cu1 O1 Ni2 -111.89(9) . 2_666
O4 Cu1 O1 Ni2 0.28(6) 2_666 2_666
Ni2 Cu1 O1 Ni2 101.04(8) . 2_666
O3 Ni2 O1 C1 34.48(17) . .
O4 Ni2 O1 C1 -55.58(17) . .
O11 Ni2 O1 C1 125.44(17) . .
O1 Ni2 O1 C1 -137.72(19) 2_666 .
Cu1 Ni2 O1 C1 116.08(18) . .
O3 Ni2 O1 Cu1 -81.60(7) . .
O4 Ni2 O1 Cu1 -171.66(6) . .
O11 Ni2 O1 Cu1 9.36(6) . .
O1 Ni2 O1 Cu1 106.20(8) 2_666 .
O3 Ni2 O1 Ni2 172.20(7) . 2_666
O4 Ni2 O1 Ni2 82.14(7) . 2_666
O11 Ni2 O1 Ni2 -96.84(7) . 2_666
O1 Ni2 O1 Ni2 0.0 2_666 2_666
Cu1 Ni2 O1 Ni2 -106.20(8) . 2_666
C6 C5 O2 Ni1 -39.1(3) . .
O11 Ni1 O2 C5 -169.16(18) . .
O8 Ni1 O2 C5 99.04(18) . .
O6 Ni1 O2 C5 -78.09(18) . .
N2 Ni1 O2 C5 11.70(18) . .
C11 C10 O3 Ni2 0.5(3) . .
C9 C10 O3 Ni2 -179.64(16) . .
O4 Ni2 O3 C10 0.39(19) . .
O5 Ni2 O3 C10 90.04(19) . .
O11 Ni2 O3 C10 -176.41(19) . .
O1 Ni2 O3 C10 -95.31(19) . .
O1 Ni2 O3 C10 -49.6(4) 2_666 .
Cu1 Ni2 O3 C10 -136.00(19) . .
C11 C12 O4 Ni2 0.1(3) . .
C13 C12 O4 Ni2 -178.95(16) . .
C11 C12 O4 Cu1 167.01(17) . 2_666
C13 C12 O4 Cu1 -12.0(3) . 2_666
O3 Ni2 O4 C12 -0.65(19) . .
O5 Ni2 O4 C12 -93.50(19) . .
O1 Ni2 O4 C12 91.29(19) . .
O1 Ni2 O4 C12 171.1(2) 2_666 .
Cu1 Ni2 O4 C12 83.4(2) . .
O3 Ni2 O4 Cu1 -171.96(7) . 2_666
O5 Ni2 O4 Cu1 95.19(7) . 2_666
O1 Ni2 O4 Cu1 -80.02(6) . 2_666
O1 Ni2 O4 Cu1 -0.26(5) 2_666 2_666
Cu1 Ni2 O4 Cu1 -87.94(7) . 2_666
O6 C14 O5 Ni2 0.2(4) . .
C15 C14 O5 Ni2 178.70(15) . .
O3 Ni2 O5 C14 51.6(2) . .
O4 Ni2 O5 C14 141.41(19) . .
O11 Ni2 O5 C14 -39.9(2) . .
O1 Ni2 O5 C14 -135.43(19) 2_666 .
Cu1 Ni2 O5 C14 -35.6(2) . .
O5 C14 O6 Ni1 42.6(4) . .
C15 C14 O6 Ni1 -135.9(2) . .
O9 Ni1 O6 C14 73.4(2) . .
O11 Ni1 O6 C14 -23.6(2) . .
O2 Ni1 O6 C14 -112.2(2) . .
N2 Ni1 O6 C14 165.1(2) . .
O8 C16 O7 Cu1 2.1(5) . .
C17 C16 O7 Cu1 -177.5(2) . .
O11 Cu1 O7 C16 23.2(2) . .
N1 Cu1 O7 C16 -134.3(2) . .
O4 Cu1 O7 C16 114.9(2) 2_666 .
Ni2 Cu1 O7 C16 16.7(3) . .
O7 C16 O8 Ni1 -6.2(5) . .
C17 C16 O8 Ni1 173.5(2) . .
O9 Ni1 O8 C16 -112.6(3) . .
O11 Ni1 O8 C16 -15.5(3) . .
O2 Ni1 O8 C16 73.0(3) . .
N2 Ni1 O8 C16 155.7(3) . .
O10 C18 O9 Ni1 20.4(4) . .
C19 C18 O9 Ni1 -160.1(2) . .
O11 Ni1 O9 C18 -24.3(2) . .
O8 Ni1 O9 C18 67.3(2) . .
O6 Ni1 O9 C18 -115.2(2) . .
N2 Ni1 O9 C18 154.7(2) . .
O7 Cu1 O11 Ni2 -174.28(7) . .
O1 Cu1 O11 Ni2 9.94(7) . .
N1 Cu1 O11 Ni2 -63.9(2) . .
O4 Cu1 O11 Ni2 87.64(7) 2_666 .
O7 Cu1 O11 Ni1 -44.41(10) . .
O1 Cu1 O11 Ni1 139.82(9) . .
N1 Cu1 O11 Ni1 66.0(2) . .
O4 Cu1 O11 Ni1 -142.48(8) 2_666 .
Ni2 Cu1 O11 Ni1 129.88(12) . .
O3 Ni2 O11 Cu1 82.34(7) . .
O5 Ni2 O11 Cu1 175.27(7) . .
O1 Ni2 O11 Cu1 -9.43(6) . .
O1 Ni2 O11 Cu1 -89.01(7) 2_666 .
O3 Ni2 O11 Ni1 -45.47(9) . .
O5 Ni2 O11 Ni1 47.46(10) . .
O1 Ni2 O11 Ni1 -137.24(10) . .
O1 Ni2 O11 Ni1 143.18(8) 2_666 .
Cu1 Ni2 O11 Ni1 -127.81(12) . .
O9 Ni1 O11 Cu1 128.36(10) . .
O8 Ni1 O11 Cu1 40.00(10) . .
O2 Ni1 O11 Cu1 -50.45(9) . .
O6 Ni1 O11 Cu1 -142.91(10) . .
O9 Ni1 O11 Ni2 -114.78(10) . .
O8 Ni1 O11 Ni2 156.86(10) . .
O2 Ni1 O11 Ni2 66.41(9) . .
O6 Ni1 O11 Ni2 -26.05(10) . .
